data_7206927
loop_
_publ_author_name
'Bruni, Giovanna'
'Maietta, Mariarosa'
'Berbenni, Vittorio'
'Bini, Marcella'
'Ferrari, Stefania'
'Capsoni, Doretta'
'Boiocchi, Massimo'
'Milanese, Chiara'
'Marini, Amedeo'

_publ_section_title
;
 Preparation and characterization of carprofen co-crystals
;
_journal_issue 2
_journal_name_full CrystEngComm
_journal_page_first 435
_journal_paper_doi 10.1039/c1ce05571b
_journal_volume 14
_journal_year 2012
_chemical_formula_moiety 'C15 H12 Cl N O2, 1.5(C10 H8 N2)'
_chemical_formula_sum 'C30 H24 Cl N4 O2'
_chemical_formula_weight 507.98
_chemical_name_systematic
;
?
;
_space_group_IT_number 14
_symmetry_cell_setting monoclinic
_symmetry_Int_Tables_number 14
_symmetry_space_group_name_Hall '-P 2ybc'
_symmetry_space_group_name_H-M 'P 1 21/c 1'
_atom_sites_solution_hydrogens geom
_atom_sites_solution_primary direct
_atom_sites_solution_secondary difmap
_audit_creation_method SHELXL-97
_cell_angle_alpha 90.00
_cell_angle_beta 110.116(2)
_cell_angle_gamma 90.00
_cell_formula_units_Z 4
_cell_length_a 19.0685(15)
_cell_length_b 5.5501(5)
_cell_length_c 25.148(2)
_cell_measurement_reflns_used 3266
_cell_measurement_temperature 293(2)
_cell_measurement_theta_max 21
_cell_measurement_theta_min 2
_cell_volume 2499.1(4)
_computing_cell_refinement 'SAINT (Bruker-Axs Inc)'
_computing_data_collection 'SMART (Bruker-Axs Inc)'
_computing_data_reduction 'SAINT (Bruker-Axs Inc)'
_computing_molecular_graphics 'Ortep-3 for Windows (Farrugia, 1997)'
_computing_publication_material 'WinGX publication routines (Farrugia, 1999)'
_computing_structure_refinement 'SHELXL-97 (Sheldrick, 1997)'
_computing_structure_solution 'SIR-97 (Altomare et al., 1999)'
_diffrn_ambient_temperature 293(2)
_diffrn_detector_area_resol_mean 8.333
_diffrn_measured_fraction_theta_full 1.000
_diffrn_measured_fraction_theta_max 1.000
_diffrn_measurement_device_type 'Bruker-Axs Smart-Apex CCD'
_diffrn_measurement_method 'omega scan'
_diffrn_radiation_monochromator graphite
_diffrn_radiation_source 'fine-focus sealed tube'
_diffrn_radiation_type MoK\a
_diffrn_radiation_wavelength 0.71073
_diffrn_reflns_av_R_equivalents 0.0431
_diffrn_reflns_av_sigmaI/netI 0.0341
_diffrn_reflns_limit_h_max 17
_diffrn_reflns_limit_h_min -22
_diffrn_reflns_limit_k_max 6
_diffrn_reflns_limit_k_min -6
_diffrn_reflns_limit_l_max 29
_diffrn_reflns_limit_l_min -29
_diffrn_reflns_number 21045
_diffrn_reflns_theta_full 25.04
_diffrn_reflns_theta_max 25.04
_diffrn_reflns_theta_min 1.14
_diffrn_standards_decay_% 0
_exptl_absorpt_coefficient_mu 0.189
_exptl_absorpt_correction_T_max 0.997
_exptl_absorpt_correction_T_min 0.827
_exptl_absorpt_correction_type multi-scan
_exptl_absorpt_process_details 'Sadabs (Sheldrick, 1996)'
_exptl_crystal_colour COLOURLESS
_exptl_crystal_density_diffrn 1.350
_exptl_crystal_density_method 'not measured'
_exptl_crystal_description 'PLATY PRISM'
_exptl_crystal_F_000 1060
_exptl_crystal_size_max 0.5
_exptl_crystal_size_mid 0.20
_exptl_crystal_size_min 0.03
_refine_diff_density_max 0.394
_refine_diff_density_min -0.195
_refine_diff_density_rms 0.044
_refine_ls_extinction_method none
_refine_ls_goodness_of_fit_ref 1.040
_refine_ls_hydrogen_treatment mixed
_refine_ls_matrix_type full
_refine_ls_number_parameters 341
_refine_ls_number_reflns 4438
_refine_ls_number_restraints 2
_refine_ls_restrained_S_all 1.040
_refine_ls_R_factor_all 0.1034
_refine_ls_R_factor_gt 0.0591
_refine_ls_shift/su_max 0.001
_refine_ls_shift/su_mean 0.000
_refine_ls_structure_factor_coef Fsqd
_refine_ls_weighting_details 'calc w=1/[\s^2^(Fo^2^)+(0.0909P)^2^+0.8941P] where P=(Fo^2^+2Fc^2^)/3'
_refine_ls_weighting_scheme calc
_refine_ls_wR_factor_gt 0.1552
_refine_ls_wR_factor_ref 0.1895
_reflns_number_gt 2716
_reflns_number_total 4438
_reflns_threshold_expression >2\s(I)
_cod_data_source_file c1ce05571b.txt
_cod_data_source_block bin4_2
_cod_original_sg_symbol_H-M 'P 21/c'
_cod_database_code 7206927

loop_
_symmetry_equiv_pos_as_xyz
'x, y, z'
'-x, y+1/2, -z+1/2'
'-x, -y, -z'
'x, -y-1/2, z-1/2'

loop_
_atom_site_label
_atom_site_type_symbol
_atom_site_fract_x
_atom_site_fract_y
_atom_site_fract_z
_atom_site_U_iso_or_equiv
_atom_site_adp_type
_atom_site_occupancy
_atom_site_symmetry_multiplicity
_atom_site_calc_flag
_atom_site_refinement_flags
Cl1 Cl -0.05983(5) 0.29026(19) 0.15067(4) 0.0870(4) Uani 1 1 d .
C1 C 0.3026(2) 0.4228(6) 0.10941(15) 0.0689(9) Uani 1 1 d .
H1 H 0.3220 0.3123 0.0904 0.083 Uiso 1 1 calc R
C2 C 0.2344(2) 0.3797(6) 0.11397(14) 0.0644(9) Uani 1 1 d .
H2 H 0.2078 0.2420 0.0979 0.077 Uiso 1 1 calc R
C3 C 0.20483(17) 0.5439(5) 0.14296(13) 0.0553(8) Uani 1 1 d .
C4 C 0.13786(17) 0.5516(5) 0.15666(12) 0.0531(7) Uani 1 1 d .
C5 C 0.07559(18) 0.4024(5) 0.14540(13) 0.0593(8) Uani 1 1 d .
H5 H 0.0716 0.2618 0.1244 0.071 Uiso 1 1 calc R
C6 C 0.02037(19) 0.4680(6) 0.16600(14) 0.0640(9) Uani 1 1 d .
C7 C 0.0250(2) 0.6775(7) 0.19751(15) 0.0716(10) Uani 1 1 d .
H7 H -0.0135 0.7171 0.2107 0.086 Uiso 1 1 calc R
C8 C 0.0857(2) 0.8252(6) 0.20922(14) 0.0673(9) Uani 1 1 d .
H8 H 0.0894 0.9640 0.2307 0.081 Uiso 1 1 calc R
C9 C 0.14188(19) 0.7642(5) 0.18842(13) 0.0582(8) Uani 1 1 d .
C10 C 0.24643(19) 0.7495(5) 0.16616(13) 0.0585(8) Uani 1 1 d .
C11 C 0.31596(19) 0.7939(6) 0.16120(15) 0.0660(9) Uani 1 1 d .
H11 H 0.3429 0.9318 0.1768 0.079 Uiso 1 1 calc R
C12 C 0.34379(19) 0.6273(6) 0.13247(14) 0.0653(9) Uani 1 1 d .
C13 C 0.4206(2) 0.6603(7) 0.12783(16) 0.0750(10) Uani 1 1 d .
H13 H 0.4273 0.5280 0.1042 0.090 Uiso 1 1 calc R
C14 C 0.4824(2) 0.6366(9) 0.18443(18) 0.1010(13) Uani 1 1 d .
H14A H 0.5299 0.6489 0.1793 0.152 Uiso 1 1 calc R
H14B H 0.4787 0.4830 0.2008 0.152 Uiso 1 1 calc R
H14C H 0.4779 0.7628 0.2092 0.152 Uiso 1 1 calc R
C15 C 0.4257(2) 0.8913(6) 0.09744(17) 0.0656(9) Uani 1 1 d .
N1 N 0.20715(16) 0.8834(5) 0.19345(12) 0.0656(7) Uani 1 1 d D
H1N H 0.2262(17) 1.019(4) 0.2178(11) 0.079 Uiso 1 1 d D
O1 O 0.46281(17) 1.0621(5) 0.11941(15) 0.1153(11) Uani 1 1 d .
O2 O 0.3841(2) 0.8917(5) 0.04515(14) 0.1125(11) Uani 1 1 d D
H2O H 0.393(2) 1.034(5) 0.0265(18) 0.135 Uiso 1 1 d D
C16 C 0.3108(3) 1.3929(9) -0.03298(19) 0.0985(13) Uani 1 1 d .
H16 H 0.2784 1.3400 -0.0150 0.118 Uiso 1 1 calc R
C17 C 0.2874(2) 1.5814(8) -0.07135(18) 0.0942(13) Uani 1 1 d .
H17 H 0.2410 1.6526 -0.0779 0.113 Uiso 1 1 calc R
C18 C 0.33247(19) 1.6614(6) -0.09934(14) 0.0610(8) Uani 1 1 d .
C19 C 0.4006(3) 1.5547(8) -0.08515(19) 0.1013(14) Uani 1 1 d .
H19 H 0.4347 1.6075 -0.1016 0.122 Uiso 1 1 calc R
C20 C 0.4195(3) 1.3693(9) -0.0466(2) 0.1131(16) Uani 1 1 d .
H20 H 0.4663 1.2990 -0.0385 0.136 Uiso 1 1 calc R
C21 C 0.2247(3) 2.1716(8) -0.1892(2) 0.0998(14) Uani 1 1 d .
H21 H 0.1825 2.2622 -0.1919 0.120 Uiso 1 1 calc R
C22 C 0.2459(2) 1.9943(8) -0.14839(19) 0.0937(13) Uani 1 1 d .
H22 H 0.2182 1.9682 -0.1249 0.112 Uiso 1 1 calc R
C23 C 0.30792(18) 1.8561(6) -0.14233(13) 0.0597(8) Uani 1 1 d .
C24 C 0.3452(2) 1.9086(7) -0.17867(16) 0.0776(10) Uani 1 1 d .
H24 H 0.3879 1.8229 -0.1766 0.093 Uiso 1 1 calc R
C25 C 0.3192(2) 2.0894(7) -0.21853(16) 0.0795(10) Uani 1 1 d .
H25 H 0.3454 2.1197 -0.2429 0.095 Uiso 1 1 calc R
N2 N 0.3756(2) 1.2848(5) -0.02045(14) 0.0834(9) Uani 1 1 d .
N3 N 0.25987(19) 2.2206(5) -0.22413(13) 0.0761(8) Uani 1 1 d .
C26 C 0.1167(3) 0.1861(8) -0.0480(2) 0.0998(14) Uani 1 1 d .
H26 H 0.1237 0.3065 -0.0714 0.120 Uiso 1 1 calc R
C27 C 0.0498(2) 0.1833(7) -0.03885(19) 0.0918(13) Uani 1 1 d .
H27 H 0.0140 0.3004 -0.0553 0.110 Uiso 1 1 calc R
C28 C 0.03571(18) 0.0067(5) -0.00525(13) 0.0600(8) Uani 1 1 d .
C29 C 0.0938(2) -0.1534(6) 0.01761(16) 0.0773(10) Uani 1 1 d .
H29 H 0.0885 -0.2772 0.0409 0.093 Uiso 1 1 calc R
C30 C 0.1591(2) -0.1327(7) 0.00656(17) 0.0825(11) Uani 1 1 d .
H30 H 0.1969 -0.2431 0.0235 0.099 Uiso 1 1 calc R
N4 N 0.17190(18) 0.0320(6) -0.02627(14) 0.0826(9) Uani 1 1 d .

loop_
_atom_site_aniso_label
_atom_site_aniso_U_11
_atom_site_aniso_U_22
_atom_site_aniso_U_33
_atom_site_aniso_U_23
_atom_site_aniso_U_13
_atom_site_aniso_U_12
Cl1 0.0723(7) 0.0840(7) 0.1028(8) 0.0088(5) 0.0278(5) -0.0120(5)
C1 0.079(3) 0.0492(18) 0.084(2) 0.0103(17) 0.036(2) 0.0122(17)
C2 0.077(2) 0.0462(17) 0.075(2) 0.0032(16) 0.0331(19) 0.0065(16)
C3 0.063(2) 0.0428(15) 0.0592(18) 0.0085(14) 0.0200(16) 0.0052(14)
C4 0.063(2) 0.0415(15) 0.0538(17) 0.0048(13) 0.0191(15) 0.0059(14)
C5 0.071(2) 0.0467(16) 0.0597(19) 0.0053(14) 0.0219(17) 0.0018(16)
C6 0.067(2) 0.0595(19) 0.065(2) 0.0079(17) 0.0223(18) -0.0012(16)
C7 0.073(2) 0.075(2) 0.077(2) 0.0124(19) 0.0381(19) 0.0115(19)
C8 0.082(3) 0.0531(18) 0.073(2) -0.0029(16) 0.0345(19) 0.0031(18)
C9 0.066(2) 0.0497(17) 0.0620(19) 0.0077(15) 0.0254(17) 0.0039(15)
C10 0.066(2) 0.0466(17) 0.0637(19) 0.0067(14) 0.0238(16) 0.0079(15)
C11 0.070(2) 0.0500(17) 0.076(2) 0.0125(16) 0.0225(18) -0.0034(16)
C12 0.068(2) 0.0580(19) 0.074(2) 0.0173(17) 0.0291(18) 0.0174(17)
C13 0.074(2) 0.064(2) 0.088(3) 0.0129(19) 0.030(2) 0.0109(18)
C14 0.085(3) 0.110(3) 0.095(3) 0.020(3) 0.014(2) 0.004(2)
C15 0.067(2) 0.0466(18) 0.087(3) 0.0014(18) 0.031(2) 0.0034(16)
N1 0.075(2) 0.0490(15) 0.0759(19) -0.0048(13) 0.0300(16) -0.0025(14)
O1 0.105(2) 0.0735(19) 0.146(3) 0.0130(19) 0.015(2) -0.0122(17)
O2 0.162(3) 0.0673(17) 0.090(2) 0.0164(16) 0.021(2) -0.0187(18)
C16 0.095(3) 0.107(3) 0.098(3) 0.029(3) 0.038(3) -0.012(3)
C17 0.078(3) 0.107(3) 0.099(3) 0.034(3) 0.034(2) 0.006(2)
C18 0.063(2) 0.0577(18) 0.062(2) -0.0005(15) 0.0212(17) -0.0055(16)
C19 0.094(3) 0.109(3) 0.117(3) 0.052(3) 0.056(3) 0.032(3)
C20 0.114(4) 0.113(4) 0.127(4) 0.047(3) 0.060(3) 0.044(3)
C21 0.097(3) 0.100(3) 0.109(3) 0.032(3) 0.043(3) 0.032(3)
C22 0.088(3) 0.099(3) 0.107(3) 0.035(3) 0.049(2) 0.018(2)
C23 0.060(2) 0.0559(17) 0.0600(19) -0.0002(15) 0.0170(16) -0.0064(16)
C24 0.076(2) 0.079(2) 0.080(2) 0.014(2) 0.029(2) 0.0075(19)
C25 0.086(3) 0.077(2) 0.076(2) 0.011(2) 0.030(2) -0.004(2)
N2 0.102(3) 0.0669(19) 0.079(2) 0.0106(16) 0.027(2) -0.0001(19)
N3 0.086(2) 0.0618(17) 0.0725(19) 0.0038(15) 0.0177(17) -0.0018(17)
C26 0.093(3) 0.091(3) 0.124(4) 0.046(3) 0.048(3) 0.013(3)
C27 0.080(3) 0.079(3) 0.122(3) 0.041(2) 0.043(3) 0.023(2)
C28 0.070(2) 0.0514(17) 0.0546(18) 0.0018(14) 0.0157(16) 0.0028(16)
C29 0.082(3) 0.066(2) 0.085(3) 0.0250(19) 0.030(2) 0.0127(19)
C30 0.078(3) 0.077(2) 0.093(3) 0.019(2) 0.030(2) 0.016(2)
N4 0.082(2) 0.079(2) 0.088(2) 0.0082(18) 0.0312(18) 0.0025(18)

loop_
_atom_type_symbol
_atom_type_description
_atom_type_scat_dispersion_real
_atom_type_scat_dispersion_imag
_atom_type_scat_source
C C 0.0033 0.0016 'International Tables Vol C Tables 4.2.6.8 and 6.1.1.4'
H H 0.0000 0.0000 'International Tables Vol C Tables 4.2.6.8 and 6.1.1.4'
Cl Cl 0.1484 0.1585 'International Tables Vol C Tables 4.2.6.8 and 6.1.1.4'
N N 0.0061 0.0033 'International Tables Vol C Tables 4.2.6.8 and 6.1.1.4'
O O 0.0106 0.0060 'International Tables Vol C Tables 4.2.6.8 and 6.1.1.4'

loop_
_geom_angle_atom_site_label_1
_geom_angle_atom_site_label_2
_geom_angle_atom_site_label_3
_geom_angle
_geom_angle_site_symmetry_3
C2 C1 C12 121.8(3) .
C2 C1 H1 119.1 .
C12 C1 H1 119.1 .
C1 C2 C3 119.7(3) .
C1 C2 H2 120.2 .
C3 C2 H2 120.2 .
C10 C3 C2 118.4(3) .
C10 C3 C4 107.5(3) .
C2 C3 C4 134.1(3) .
C5 C4 C9 119.2(3) .
C5 C4 C3 134.5(3) .
C9 C4 C3 106.4(3) .
C6 C5 C4 118.4(3) .
C6 C5 H5 120.8 .
C4 C5 H5 120.8 .
C5 C6 C7 121.9(3) .
C5 C6 Cl1 119.6(3) .
C7 C6 Cl1 118.4(3) .
C8 C7 C6 120.5(3) .
C8 C7 H7 119.8 .
C6 C7 H7 119.8 .
C7 C8 C9 118.7(3) .
C7 C8 H8 120.7 .
C9 C8 H8 120.7 .
N1 C9 C8 129.8(3) .
N1 C9 C4 109.0(3) .
C8 C9 C4 121.3(3) .
N1 C10 C11 129.7(3) .
N1 C10 C3 108.5(3) .
C11 C10 C3 121.8(3) .
C12 C11 C10 118.3(3) .
C12 C11 H11 120.8 .
C10 C11 H11 120.8 .
C11 C12 C1 120.0(3) .
C11 C12 C13 120.8(3) .
C1 C12 C13 119.2(3) .
C14 C13 C15 112.7(3) .
C14 C13 C12 112.2(3) .
C15 C13 C12 111.8(3) .
C14 C13 H13 106.6 .
C15 C13 H13 106.6 .
C12 C13 H13 106.6 .
C13 C14 H14A 109.5 .
C13 C14 H14B 109.5 .
H14A C14 H14B 109.5 .
C13 C14 H14C 109.5 .
H14A C14 H14C 109.5 .
H14B C14 H14C 109.5 .
O1 C15 O2 122.1(3) .
O1 C15 C13 124.6(4) .
O2 C15 C13 113.3(3) .
C9 N1 C10 108.7(3) .
C9 N1 H1N 125(2) .
C10 N1 H1N 126(2) .
C15 O2 H2O 110(3) .
N2 C16 C17 124.3(4) .
N2 C16 H16 117.8 .
C17 C16 H16 117.8 .
C18 C17 C16 119.7(4) .
C18 C17 H17 120.1 .
C16 C17 H17 120.1 .
C17 C18 C19 116.1(3) .
C17 C18 C23 121.2(3) .
C19 C18 C23 122.8(3) .
C18 C19 C20 120.4(4) .
C18 C19 H19 119.8 .
C20 C19 H19 119.8 .
N2 C20 C19 124.2(4) .
N2 C20 H20 117.9 .
C19 C20 H20 117.9 .
N3 C21 C22 124.2(4) .
N3 C21 H21 117.9 .
C22 C21 H21 117.9 .
C23 C22 C21 120.2(4) .
C23 C22 H22 119.9 .
C21 C22 H22 119.9 .
C24 C23 C22 115.6(3) .
C24 C23 C18 122.4(3) .
C22 C23 C18 122.1(3) .
C23 C24 C25 120.0(4) .
C23 C24 H24 120.0 .
C25 C24 H24 120.0 .
N3 C25 C24 124.1(4) .
N3 C25 H25 117.9 .
C24 C25 H25 117.9 .
C16 N2 C20 115.2(4) .
C21 N3 C25 115.8(3) .
N4 C26 C27 125.4(4) .
N4 C26 H26 117.3 .
C27 C26 H26 117.3 .
C26 C27 C28 120.0(4) .
C26 C27 H27 120.0 .
C28 C27 H27 120.0 .
C27 C28 C29 114.5(3) .
C27 C28 C28 122.1(4) 3
C29 C28 C28 123.4(4) 3
C30 C29 C28 121.1(3) .
C30 C29 H29 119.5 .
C28 C29 H29 119.5 .
N4 C30 C29 124.4(4) .
N4 C30 H30 117.8 .
C29 C30 H30 117.8 .
C30 N4 C26 114.7(3) .

loop_
_geom_bond_atom_site_label_1
_geom_bond_atom_site_label_2
_geom_bond_distance
_geom_bond_site_symmetry_2
Cl1 C6 1.748(3) .
C1 C2 1.365(4) .
C1 C12 1.388(5) .
C1 H1 0.9300 .
C2 C3 1.401(4) .
C2 H2 0.9300 .
C3 C10 1.398(4) .
C3 C4 1.433(4) .
C4 C5 1.394(4) .
C4 C9 1.412(4) .
C5 C6 1.373(4) .
C5 H5 0.9300 .
C6 C7 1.393(5) .
C7 C8 1.366(5) .
C7 H7 0.9300 .
C8 C9 1.385(4) .
C8 H8 0.9300 .
C9 N1 1.376(4) .
C10 N1 1.392(4) .
C10 C11 1.396(5) .
C11 C12 1.386(5) .
C11 H11 0.9300 .
C12 C13 1.520(5) .
C13 C14 1.509(5) .
C13 C15 1.512(5) .
C13 H13 0.9800 .
C14 H14A 0.9600 .
C14 H14B 0.9600 .
C14 H14C 0.9600 .
C15 O1 1.198(4) .
C15 O2 1.281(4) .
N1 H1N 0.958(10) .
O2 H2O 0.963(10) .
C16 N2 1.310(5) .
C16 C17 1.389(6) .
C16 H16 0.9300 .
C17 C18 1.359(5) .
C17 H17 0.9300 .
C18 C19 1.359(5) .
C18 C23 1.486(4) .
C19 C20 1.374(6) .
C19 H19 0.9300 .
C20 N2 1.317(5) .
C20 H20 0.9300 .
C21 N3 1.305(5) .
C21 C22 1.377(5) .
C21 H21 0.9300 .
C22 C23 1.373(5) .
C22 H22 0.9300 .
C23 C24 1.368(5) .
C24 C25 1.384(5) .
C24 H24 0.9300 .
C25 N3 1.312(5) .
C25 H25 0.9300 .
C26 N4 1.320(5) .
C26 C27 1.371(6) .
C26 H26 0.9300 .
C27 C28 1.380(5) .
C27 H27 0.9300 .
C28 C29 1.382(4) .
C28 C28 1.476(6) 3
C29 C30 1.371(5) .
C29 H29 0.9300 .
C30 N4 1.310(5) .
C30 H30 0.9300 .

loop_
_geom_torsion_atom_site_label_1
_geom_torsion_atom_site_label_2
_geom_torsion_atom_site_label_3
_geom_torsion_atom_site_label_4
_geom_torsion
_geom_torsion_site_symmetry_1
_geom_torsion_site_symmetry_4
C12 C1 C2 C3 -0.5(5) . .
C1 C2 C3 C10 0.4(4) . .
C1 C2 C3 C4 -178.1(3) . .
C10 C3 C4 C5 179.5(3) . .
C2 C3 C4 C5 -1.8(6) . .
C10 C3 C4 C9 -0.4(3) . .
C2 C3 C4 C9 178.3(3) . .
C9 C4 C5 C6 -0.3(4) . .
C3 C4 C5 C6 179.8(3) . .
C4 C5 C6 C7 0.0(5) . .
C4 C5 C6 Cl1 177.9(2) . .
C5 C6 C7 C8 -0.3(5) . .
Cl1 C6 C7 C8 -178.3(3) . .
C6 C7 C8 C9 1.0(5) . .
C7 C8 C9 N1 178.8(3) . .
C7 C8 C9 C4 -1.3(5) . .
C5 C4 C9 N1 -179.1(3) . .
C3 C4 C9 N1 0.8(3) . .
C5 C4 C9 C8 0.9(4) . .
C3 C4 C9 C8 -179.1(3) . .
C2 C3 C10 N1 -179.1(3) . .
C4 C3 C10 N1 -0.2(3) . .
C2 C3 C10 C11 -0.1(4) . .
C4 C3 C10 C11 178.8(3) . .
N1 C10 C11 C12 178.6(3) . .
C3 C10 C11 C12 -0.2(5) . .
C10 C11 C12 C1 0.1(5) . .
C10 C11 C12 C13 -177.4(3) . .
C2 C1 C12 C11 0.2(5) . .
C2 C1 C12 C13 177.8(3) . .
C11 C12 C13 C14 66.9(4) . .
C1 C12 C13 C14 -110.6(4) . .
C11 C12 C13 C15 -60.8(4) . .
C1 C12 C13 C15 121.7(4) . .
C14 C13 C15 O1 -15.9(5) . .
C12 C13 C15 O1 111.6(4) . .
C14 C13 C15 O2 166.2(4) . .
C12 C13 C15 O2 -66.4(4) . .
C8 C9 N1 C10 179.0(3) . .
C4 C9 N1 C10 -0.9(3) . .
C11 C10 N1 C9 -178.2(3) . .
C3 C10 N1 C9 0.7(3) . .
N2 C16 C17 C18 1.2(7) . .
C16 C17 C18 C19 -3.1(6) . .
C16 C17 C18 C23 177.5(4) . .
C17 C18 C19 C20 3.0(7) . .
C23 C18 C19 C20 -177.6(4) . .
C18 C19 C20 N2 -1.1(8) . .
N3 C21 C22 C23 0.3(7) . .
C21 C22 C23 C24 0.2(6) . .
C21 C22 C23 C18 -179.4(4) . .
C17 C18 C23 C24 -167.2(4) . .
C19 C18 C23 C24 13.5(5) . .
C17 C18 C23 C22 12.4(5) . .
C19 C18 C23 C22 -166.9(4) . .
C22 C23 C24 C25 -0.7(5) . .
C18 C23 C24 C25 179.0(3) . .
C23 C24 C25 N3 0.7(6) . .
C17 C16 N2 C20 0.8(7) . .
C19 C20 N2 C16 -0.9(7) . .
C22 C21 N3 C25 -0.3(7) . .
C24 C25 N3 C21 -0.1(6) . .
N4 C26 C27 C28 -1.0(8) . .
C26 C27 C28 C29 1.3(6) . .
C26 C27 C28 C28 -179.1(4) . 3
C27 C28 C29 C30 -0.3(5) . .
C28 C28 C29 C30 -179.9(4) 3 .
C28 C29 C30 N4 -1.2(7) . .
C29 C30 N4 C26 1.4(6) . .
C27 C26 N4 C30 -0.3(7) . .
